data_1565032
loop_
_publ_author_name
'Correia, Bruna B.'
'Brown, Thomas R.'
'Reibenspies, Joseph H.'
'Lee, Hee-Seung'
'Hancock, Robert D.'

_publ_section_title
;
 Exciplex formation as an approach to selective Copper(II) fluorescent
 sensors
;
_journal_name_full 'Inorganica Chimica Acta'
_journal_page_first 119544
_journal_paper_doi 10.1016/j.ica.2020.119544
_journal_volume 506
_journal_year 2020
_chemical_formula_moiety 'C38 H47 Cd N5, 2(Cl O4)'
_chemical_formula_sum 'C38 H47 Cd Cl2 N5 O8'
_chemical_formula_weight 885.10
_space_group_crystal_system monoclinic
_space_group_IT_number 14
_space_group_name_Hall '-P 2yn'
_space_group_name_H-M_alt 'P 1 21/n 1'
_atom_sites_solution_hydrogens geom
_atom_sites_solution_primary dual
_cell_angle_alpha 90
_cell_angle_beta 101.3260(10)
_cell_angle_gamma 90
_cell_formula_units_Z 4
_cell_length_a 12.8274(3)
_cell_length_b 13.1823(3)
_cell_length_c 23.1202(5)
_cell_measurement_reflns_used 9620
_cell_measurement_temperature 100(2)
_cell_measurement_theta_max 72.40
_cell_measurement_theta_min 3.67
_cell_volume 3833.37(15)
_computing_cell_refinement 'SAINT v8.37A (Bruker, 2015)'
_computing_data_reduction 'SAINT v8.37A (Bruker, 2015)'
_computing_molecular_graphics 'Olex2 (Dolomanov et al., 2009)'
_computing_publication_material 'Olex2 (Dolomanov et al., 2009)'
_computing_structure_refinement 'ShelXL (Sheldrick, 2015)'
_computing_structure_solution 'ShelXT (Sheldrick, 2015)'
_diffrn_ambient_temperature 99.99
_diffrn_detector 'Bruker CMOS area detector'
_diffrn_detector_area_resol_mean 10.5
_diffrn_detector_type 'CMOS area detector'
_diffrn_measured_fraction_theta_full 0.995
_diffrn_measured_fraction_theta_max 0.995
_diffrn_measurement_device 'three-circle diffractometer'
_diffrn_measurement_device_type 'Bruker CMOS area detector'
_diffrn_measurement_method '\f and \w scans'
_diffrn_radiation_monochromator 'mirror optics'
_diffrn_radiation_probe x-ray
_diffrn_radiation_type CuK\a
_diffrn_radiation_wavelength 1.54178
_diffrn_reflns_av_R_equivalents 0.0649
_diffrn_reflns_av_unetI/netI 0.0297
_diffrn_reflns_Laue_measured_fraction_full 0.995
_diffrn_reflns_Laue_measured_fraction_max 0.995
_diffrn_reflns_limit_h_max 15
_diffrn_reflns_limit_h_min -15
_diffrn_reflns_limit_k_max 16
_diffrn_reflns_limit_k_min -16
_diffrn_reflns_limit_l_max 28
_diffrn_reflns_limit_l_min -28
_diffrn_reflns_number 76294
_diffrn_reflns_point_group_measured_fraction_full 0.995
_diffrn_reflns_point_group_measured_fraction_max 0.995
_diffrn_reflns_theta_full 67.679
_diffrn_reflns_theta_max 72.463
_diffrn_reflns_theta_min 3.669
_diffrn_source 'microfocus sealed X-ray tube'
_diffrn_source_target Mo
_diffrn_source_type 'Incoatec I\ms'
_diffrn_standards_number 0
_exptl_absorpt_coefficient_mu 6.336
_exptl_absorpt_correction_T_max 0.7536
_exptl_absorpt_correction_T_min 0.5101
_exptl_absorpt_correction_type multi-scan
_exptl_absorpt_process_details
'SADABS-2016/2 (Bruker,2016/2) was used for absorption correction. wR2(int) was 0.1305 before and 0.0783 after correction. The Ratio of minimum to maximum transmission is 0.6769. The \l/2 correction factor is Not present.'
_exptl_crystal_colour colourless
_exptl_crystal_colour_primary colourless
_exptl_crystal_density_diffrn 1.534
_exptl_crystal_description plate
_exptl_crystal_F_000 1824
_exptl_crystal_preparation 100
_exptl_crystal_recrystallization_method 100
_exptl_crystal_size_max 0.268
_exptl_crystal_size_mid 0.138
_exptl_crystal_size_min 0.032
_refine_diff_density_max 0.848
_refine_diff_density_min -1.115
_refine_diff_density_rms 0.103
_refine_ls_extinction_coef .
_refine_ls_extinction_method none
_refine_ls_goodness_of_fit_ref 1.095
_refine_ls_hydrogen_treatment constr
_refine_ls_matrix_type full
_refine_ls_number_parameters 534
_refine_ls_number_reflns 7557
_refine_ls_number_restraints 393
_refine_ls_restrained_S_all 1.129
_refine_ls_R_factor_all 0.0474
_refine_ls_R_factor_gt 0.0435
_refine_ls_shift/su_max 0.002
_refine_ls_shift/su_mean 0.000
_refine_ls_structure_factor_coef Fsqd
_refine_ls_weighting_details 'w=1/[\s^2^(Fo^2^)+(0.0535P)^2^+11.2799P] where P=(Fo^2^+2Fc^2^)/3'
_refine_ls_weighting_scheme calc
_refine_ls_wR_factor_gt 0.1117
_refine_ls_wR_factor_ref 0.1142
_reflns_Friedel_coverage 0.000
_reflns_Friedel_fraction_full .
_reflns_Friedel_fraction_max .
_reflns_number_gt 6966
_reflns_number_total 7557
_reflns_threshold_expression 'I > 2\s(I)'
_cod_data_source_file ICA-2020-506-119544.cif
_cod_data_source_block rh144
_cod_database_code 1565032
_shelx_space_group_comment
;
The symmetry employed for this shelxl refinement is uniquely defined
by the following loop, which should always be used as a source of
symmetry information in preference to the above space-group names.
They are only intended as comments.
;
_shelx_estimated_absorpt_t_max 0.823
_shelx_estimated_absorpt_t_min 0.281
_olex2_refinement_description
;
1. Fixed Uiso
 At 1.2 times of:
  All C(H) groups, All C(H,H) groups
 At 1.5 times of:
  All C(H,H,H) groups
2. Restrained distances
 Cl1_2-O4_2 \\sim Cl1_1-O4_1 \\sim Cl1_3-O4_3 \\sim Cl1_2-O2_2 \\sim Cl1_1-O2_1
\\sim Cl1_3-O2_3 ~
 Cl1_2-O1_2 \\sim Cl1_1-O1_1 \\sim Cl1_3-O1_3 \\sim Cl1_3-O3_3 \\sim Cl1_1-O3_1
\\sim Cl1_2-O3_2
 with sigma of 0.02
 O1_3-O2_3 \\sim O1_1-O2_1 \\sim O1_2-O2_2 \\sim O2_3-O3_3 \\sim O2_1-O3_1
\\sim O2_2-O3_2 \\sim O1_3-
 O3_3 \\sim O1_1-O3_1 \\sim O1_2-O3_2 \\sim O2_3-O4_3 \\sim O2_1-O4_1 \\sim
O2_2-O4_2 \\sim O3_3-O4_3 ~
 O3_1-O4_1 \\sim O3_2-O4_2 \\sim O1_3-O4_3 \\sim O1_1-O4_1 \\sim O1_2-O4_2
 with sigma of 0.02
3. Rigid bond restraints
 with sigma for 1-2 distances of 0.005 and sigma for 1-3 distances of 0.005
4. Uiso/Uaniso restraints and constraints
: within 2A with sigma of 0.005 and sigma for terminal atoms of 0.01
5. Others
 Sof(Cl1)=Sof(O1)=Sof(O2)=Sof(O3)=Sof(O4)=1-FVAR(1)
 Sof(Cl1)=Sof(O1)=Sof(O2)=Sof(O3)=Sof(O4)=FVAR(1)
6.a Secondary CH2 refined with riding coordinates:
 C1(H1A,H1B), C2(H2A,H2B), C3(H3A,H3B), C4(H4A,H4B), C5(H5A,H5B), C6(H6A,H6B),
 C7(H7A,H7B), C8(H8A,H8B), C9(H9A,H9B), C16(H16A,H16B), C23(H23A,H23B),
 C30(H30A,H30B)
6.b Aromatic/amide H refined with riding coordinates:
 C11(H11), C12(H12), C13(H13), C14(H14), C15(H15), C18(H18), C19(H19),
 C20(H20), C21(H21), C22(H22), C25(H25), C26(H26), C27(H27), C28(H28), C29(H29),
  C32(H32), C33(H33), C34(H34), C35(H35), C36(H36)
6.c Idealised Me refined as rotating group:
 C2AC(H2AA,H2AB,H2AC)
;

loop_
_space_group_symop_operation_xyz
'x, y, z'
'-x+1/2, y+1/2, -z+1/2'
'-x, -y, -z'
'x-1/2, -y-1/2, z-1/2'

loop_
_atom_site_label
_atom_site_type_symbol
_atom_site_fract_x
_atom_site_fract_y
_atom_site_fract_z
_atom_site_U_iso_or_equiv
_atom_site_adp_type
_atom_site_occupancy
_atom_site_site_symmetry_order
_atom_site_calc_flag
_atom_site_refinement_flags_posn
_atom_site_refinement_flags_adp
_atom_site_refinement_flags_occupancy
_atom_site_disorder_assembly
_atom_site_disorder_group
Cd1 Cd 0.76919(2) 0.70784(2) 0.60694(2) 0.01710(9) Uani 1 1 d . . . . .
N1 N 0.8878(2) 0.5853(2) 0.65806(12) 0.0160(6) Uani 1 1 d . . . . .
N2 N 0.6946(2) 0.6791(2) 0.69119(12) 0.0133(5) Uani 1 1 d . . . . .
N3 N 0.5892(2) 0.6899(2) 0.56418(12) 0.0140(5) Uani 1 1 d . . . . .
N4 N 0.7809(2) 0.5939(2) 0.53063(12) 0.0155(6) Uani 1 1 d . . . . .
C1 C 0.8246(3) 0.5356(3) 0.69720(15) 0.0170(7) Uani 1 1 d . . . . .
H1A H 0.871965 0.491874 0.725802 0.020 Uiso 1 1 calc R . . . .
H1B H 0.770103 0.491590 0.673212 0.020 Uiso 1 1 calc R . . . .
C2 C 0.7699(3) 0.6123(3) 0.73084(14) 0.0162(7) Uani 1 1 d . . . . .
H2A H 0.730825 0.575312 0.757208 0.019 Uiso 1 1 calc R . . . .
H2B H 0.824639 0.654697 0.755807 0.019 Uiso 1 1 calc R . . . .
C3 C 0.5945(3) 0.6250(2) 0.66631(14) 0.0148(6) Uani 1 1 d . . . . .
H3A H 0.551335 0.618365 0.697193 0.018 Uiso 1 1 calc R . . . .
H3B H 0.611819 0.555828 0.654422 0.018 Uiso 1 1 calc R . . . .
C4 C 0.5296(3) 0.6792(3) 0.61337(15) 0.0166(7) Uani 1 1 d . . . . .
H4A H 0.463224 0.640846 0.599071 0.020 Uiso 1 1 calc R . . . .
H4B H 0.509852 0.747407 0.625569 0.020 Uiso 1 1 calc R . . . .
C5 C 0.5855(3) 0.5919(3) 0.53171(15) 0.0159(7) Uani 1 1 d . . . . .
H5A H 0.514957 0.584779 0.505441 0.019 Uiso 1 1 calc R . . . .
H5B H 0.593818 0.535364 0.560445 0.019 Uiso 1 1 calc R . . . .
C6 C 0.6711(3) 0.5838(3) 0.49516(14) 0.0163(7) Uani 1 1 d . . . . .
H6A H 0.664558 0.517310 0.474823 0.020 Uiso 1 1 calc R . . . .
H6B H 0.659448 0.637308 0.464536 0.020 Uiso 1 1 calc R . . . .
C7 C 0.8153(3) 0.4970(3) 0.56257(15) 0.0185(7) Uani 1 1 d . . . . .
H7A H 0.833906 0.446873 0.534362 0.022 Uiso 1 1 calc R . . . .
H7B H 0.755503 0.469068 0.578894 0.022 Uiso 1 1 calc R . . . .
C8 C 0.9110(3) 0.5130(3) 0.61266(15) 0.0185(7) Uani 1 1 d . . . . .
H8A H 0.932637 0.446963 0.631639 0.022 Uiso 1 1 calc R . . . .
H8B H 0.971287 0.539284 0.596116 0.022 Uiso 1 1 calc R . . . .
C9 C 0.9900(3) 0.6307(3) 0.69163(16) 0.0205(7) Uani 1 1 d . . . . .
H9A H 1.021599 0.673169 0.664191 0.025 Uiso 1 1 calc R . . . .
H9B H 0.972938 0.675944 0.722672 0.025 Uiso 1 1 calc R . . . .
C10 C 1.0721(3) 0.5546(3) 0.72016(15) 0.0197(7) Uani 1 1 d . . . . .
C11 C 1.1522(3) 0.5218(3) 0.69166(16) 0.0247(8) Uani 1 1 d . . . . .
H11 H 1.155914 0.548532 0.653960 0.030 Uiso 1 1 calc R . . . .
C12 C 1.2264(3) 0.4508(3) 0.71763(18) 0.0286(9) Uani 1 1 d . . . . .
H12 H 1.280765 0.429501 0.697769 0.034 Uiso 1 1 calc R . . . .
C13 C 1.2216(3) 0.4105(3) 0.77263(17) 0.0270(8) Uani 1 1 d . . . . .
H13 H 1.271058 0.360166 0.789801 0.032 Uiso 1 1 calc R . . . .
C14 C 1.1443(3) 0.4443(3) 0.80221(16) 0.0242(8) Uani 1 1 d . . . . .
H14 H 1.141989 0.418420 0.840296 0.029 Uiso 1 1 calc R . . . .
C15 C 1.0698(3) 0.5160(3) 0.77640(15) 0.0208(7) Uani 1 1 d . . . . .
H15 H 1.017162 0.538932 0.797043 0.025 Uiso 1 1 calc R . . . .
C16 C 0.6748(3) 0.7759(2) 0.72173(15) 0.0157(6) Uani 1 1 d . . . . .
H16A H 0.627403 0.819661 0.693182 0.019 Uiso 1 1 calc R . . . .
H16B H 0.743247 0.812105 0.733805 0.019 Uiso 1 1 calc R . . . .
C17 C 0.6255(3) 0.7616(3) 0.77549(15) 0.0163(7) Uani 1 1 d . . . . .
C18 C 0.6903(3) 0.7536(3) 0.83112(15) 0.0177(7) Uani 1 1 d . . . . .
H18 H 0.765321 0.757148 0.834885 0.021 Uiso 1 1 calc R . . . .
C19 C 0.6471(3) 0.7406(3) 0.88127(16) 0.0219(7) Uani 1 1 d . . . . .
H19 H 0.692395 0.734650 0.918926 0.026 Uiso 1 1 calc R . . . .
C20 C 0.5372(3) 0.7362(3) 0.87600(17) 0.0249(8) Uani 1 1 d . . . . .
H20 H 0.507256 0.726180 0.910037 0.030 Uiso 1 1 calc R . . . .
C21 C 0.4714(3) 0.7466(3) 0.82110(19) 0.0260(8) Uani 1 1 d . . . . .
H21 H 0.396374 0.745137 0.817585 0.031 Uiso 1 1 calc R . . . .
C22 C 0.5155(3) 0.7591(3) 0.77107(16) 0.0203(7) Uani 1 1 d . . . . .
H22 H 0.470101 0.765940 0.733511 0.024 Uiso 1 1 calc R . . . .
C23 C 0.5384(3) 0.7708(3) 0.52268(15) 0.0170(7) Uani 1 1 d . . . . .
H23A H 0.460559 0.759686 0.513397 0.020 Uiso 1 1 calc R . . . .
H23B H 0.565007 0.765515 0.485394 0.020 Uiso 1 1 calc R . . . .
C24 C 0.5607(3) 0.8755(3) 0.54766(14) 0.0148(6) Uani 1 1 d . . . . .
C25 C 0.6615(3) 0.9172(3) 0.55053(17) 0.0212(7) Uani 1 1 d . . . . .
H25 H 0.714820 0.878685 0.537230 0.025 Uiso 1 1 calc R . . . .
C26 C 0.6848(3) 1.0142(3) 0.57262(18) 0.0262(8) Uani 1 1 d . . . . .
H26 H 0.754019 1.041615 0.575025 0.031 Uiso 1 1 calc R . . . .
C27 C 0.6060(3) 1.0712(3) 0.59124(16) 0.0242(8) Uani 1 1 d . . . . .
H27 H 0.621550 1.137333 0.606849 0.029 Uiso 1 1 calc R . . . .
C28 C 0.5047(3) 1.0310(3) 0.58693(15) 0.0205(7) Uani 1 1 d . . . . .
H28 H 0.450477 1.070495 0.598639 0.025 Uiso 1 1 calc R . . . .
C29 C 0.4825(3) 0.9338(3) 0.56568(14) 0.0169(7) Uani 1 1 d . . . . .
H29 H 0.413209 0.906546 0.563362 0.020 Uiso 1 1 calc R . . . .
C30 C 0.8544(3) 0.6193(3) 0.48953(15) 0.0187(7) Uani 1 1 d . . . . .
H30A H 0.838126 0.574910 0.454389 0.022 Uiso 1 1 calc R . . . .
H30B H 0.928675 0.605984 0.509590 0.022 Uiso 1 1 calc R . . . .
C31 C 0.8441(3) 0.7284(3) 0.47020(16) 0.0185(7) Uani 1 1 d . . . . .
C32 C 0.7801(3) 0.7573(3) 0.41744(17) 0.0225(7) Uani 1 1 d . . . . .
H32 H 0.741688 0.707326 0.392287 0.027 Uiso 1 1 calc R . . . .
C33 C 0.7714(3) 0.8589(3) 0.4008(2) 0.0317(9) Uani 1 1 d . . . . .
H33 H 0.727047 0.878083 0.364593 0.038 Uiso 1 1 calc R . . . .
C34 C 0.8273(4) 0.9319(3) 0.4371(2) 0.0391(12) Uani 1 1 d . . . . .
H34 H 0.820996 1.001330 0.425995 0.047 Uiso 1 1 calc R . . . .
C35 C 0.8924(4) 0.9038(3) 0.4895(2) 0.0367(11) Uani 1 1 d . . . . .
H35 H 0.931100 0.953992 0.514295 0.044 Uiso 1 1 calc R . . . .
C36 C 0.9016(3) 0.8021(3) 0.50611(18) 0.0258(8) Uani 1 1 d . . . . .
H36 H 0.947181 0.783077 0.542001 0.031 Uiso 1 1 calc R . . . .
N1AC N 0.8704(3) 0.8404(2) 0.64189(13) 0.0220(6) Uani 1 1 d . . . . .
C1AC C 0.9289(3) 0.9024(3) 0.66155(16) 0.0198(7) Uani 1 1 d . . . . .
C2AC C 1.0017(3) 0.9835(3) 0.68536(19) 0.0305(9) Uani 1 1 d . . . . .
H2AA H 1.061756 0.984431 0.664907 0.046 Uiso 1 1 calc GR . . . .
H2AB H 1.027982 0.972078 0.727589 0.046 Uiso 1 1 calc GR . . . .
H2AC H 0.964399 1.048744 0.679626 0.046 Uiso 1 1 calc GR . . . .
Cl1_1 Cl 0.98006(6) 0.85416(6) 0.84427(3) 0.01792(17) Uani 1 1 d D . . . .
O1_1 O 0.9074(2) 0.8751(3) 0.78972(12) 0.0364(7) Uani 1 1 d D . . . .
O2_1 O 1.0663(2) 0.9254(2) 0.85097(13) 0.0313(6) Uani 1 1 d D . . . .
O3_1 O 1.0179(3) 0.7527(2) 0.84380(19) 0.0553(10) Uani 1 1 d D . . . .
O4_1 O 0.9241(2) 0.8670(2) 0.89207(11) 0.0279(6) Uani 1 1 d D . . . .
Cl1_2 Cl 0.19081(14) 0.74348(15) 0.57680(7) 0.0291(4) Uani 0.784(5) 1 d D . P A -1
O1_2 O 0.1262(3) 0.8074(3) 0.60632(17) 0.0333(9) Uani 0.784(5) 1 d D . P A -1
O2_2 O 0.2823(4) 0.7087(4) 0.6202(3) 0.0517(14) Uani 0.784(5) 1 d D . P A -1
O3_2 O 0.1290(5) 0.6550(4) 0.5531(3) 0.0334(12) Uani 0.784(5) 1 d D . P A -1
O4_2 O 0.2239(6) 0.7991(5) 0.5306(2) 0.0679(14) Uani 0.784(5) 1 d D . P A -1
Cl1_3 Cl 0.2138(5) 0.7166(5) 0.5631(3) 0.0341(12) Uani 0.216(5) 1 d D . P A -2
O1_3 O 0.2865(10) 0.6779(11) 0.5276(6) 0.046(3) Uani 0.216(5) 1 d D . P A -2
O2_3 O 0.2709(16) 0.7394(15) 0.6204(6) 0.046(3) Uani 0.216(5) 1 d D . P A -2
O3_3 O 0.1279(15) 0.6480(16) 0.5624(11) 0.032(3) Uani 0.216(5) 1 d D . P A -2
O4_3 O 0.1704(12) 0.8105(10) 0.5316(7) 0.041(2) Uani 0.216(5) 1 d D . P A -2

loop_
_atom_site_aniso_label
_atom_site_aniso_U_11
_atom_site_aniso_U_22
_atom_site_aniso_U_33
_atom_site_aniso_U_23
_atom_site_aniso_U_13
_atom_site_aniso_U_12
Cd1 0.01826(13) 0.01848(14) 0.01452(13) -0.00052(9) 0.00308(9) -0.00347(9)
N1 0.0184(14) 0.0169(14) 0.0132(13) -0.0016(11) 0.0040(11) -0.0018(11)
N2 0.0144(13) 0.0123(13) 0.0127(13) 0.0008(10) 0.0018(10) -0.0014(10)
N3 0.0152(13) 0.0151(14) 0.0113(13) -0.0022(10) 0.0016(10) -0.0034(10)
N4 0.0179(14) 0.0168(14) 0.0119(13) -0.0007(11) 0.0034(11) -0.0006(11)
C1 0.0207(16) 0.0161(16) 0.0155(16) 0.0024(13) 0.0066(13) 0.0001(13)
C2 0.0187(16) 0.0188(16) 0.0108(15) 0.0012(13) 0.0019(12) 0.0021(13)
C3 0.0179(16) 0.0140(15) 0.0131(15) 0.0001(12) 0.0047(12) -0.0062(13)
C4 0.0153(15) 0.0194(17) 0.0159(16) -0.0003(13) 0.0049(12) -0.0023(13)
C5 0.0172(16) 0.0143(16) 0.0148(15) -0.0037(12) -0.0002(12) -0.0069(12)
C6 0.0193(16) 0.0165(16) 0.0119(15) -0.0034(12) -0.0003(12) -0.0039(13)
C7 0.0262(17) 0.0134(16) 0.0151(16) -0.0023(13) 0.0022(13) 0.0013(13)
C8 0.0228(17) 0.0178(17) 0.0151(16) -0.0017(13) 0.0042(13) 0.0030(13)
C9 0.0238(18) 0.0198(17) 0.0182(17) -0.0020(14) 0.0045(14) -0.0054(14)
C10 0.0177(16) 0.0243(18) 0.0172(16) -0.0019(14) 0.0035(13) -0.0041(14)
C11 0.0205(17) 0.036(2) 0.0181(17) -0.0002(15) 0.0039(14) -0.0045(16)
C12 0.0175(17) 0.041(2) 0.027(2) -0.0063(17) 0.0044(15) 0.0003(16)
C13 0.0202(18) 0.033(2) 0.0247(19) -0.0026(16) -0.0027(14) 0.0017(15)
C14 0.0230(18) 0.029(2) 0.0190(17) 0.0005(15) 0.0006(14) -0.0043(15)
C15 0.0198(16) 0.0284(19) 0.0134(16) -0.0029(14) 0.0016(13) -0.0011(14)
C16 0.0198(16) 0.0132(15) 0.0141(16) -0.0003(12) 0.0034(13) -0.0009(13)
C17 0.0208(17) 0.0124(15) 0.0168(16) -0.0009(12) 0.0064(13) -0.0003(13)
C18 0.0210(17) 0.0157(16) 0.0176(16) -0.0006(13) 0.0070(13) 0.0011(13)
C19 0.032(2) 0.0176(17) 0.0181(17) -0.0016(14) 0.0099(15) 0.0023(15)
C20 0.036(2) 0.0189(18) 0.0257(19) 0.0003(15) 0.0206(16) 0.0032(15)
C21 0.0226(18) 0.0234(19) 0.036(2) 0.0006(16) 0.0165(16) 0.0038(15)
C22 0.0232(18) 0.0179(17) 0.0208(17) 0.0009(14) 0.0069(14) 0.0024(14)
C23 0.0178(16) 0.0186(17) 0.0129(15) 0.0003(13) -0.0010(12) -0.0023(13)
C24 0.0170(15) 0.0161(16) 0.0107(14) 0.0024(12) 0.0010(12) -0.0011(13)
C25 0.0155(16) 0.0203(18) 0.0273(19) 0.0003(15) 0.0028(14) 0.0018(13)
C26 0.0190(17) 0.0208(19) 0.036(2) 0.0014(16) -0.0027(15) -0.0043(14)
C27 0.031(2) 0.0180(17) 0.0204(18) -0.0040(14) -0.0023(15) -0.0015(15)
C28 0.0267(18) 0.0220(18) 0.0135(16) 0.0025(13) 0.0057(13) 0.0058(14)
C29 0.0163(15) 0.0218(17) 0.0129(15) 0.0027(13) 0.0034(12) -0.0003(13)
C30 0.0200(16) 0.0239(18) 0.0140(16) -0.0023(13) 0.0074(13) -0.0001(14)
C31 0.0169(16) 0.0214(17) 0.0200(17) -0.0019(14) 0.0109(13) -0.0007(13)
C32 0.0194(17) 0.0269(19) 0.0237(18) 0.0029(15) 0.0102(14) -0.0018(15)
C33 0.0246(19) 0.033(2) 0.042(2) 0.0152(19) 0.0183(17) 0.0084(17)
C34 0.046(3) 0.0177(19) 0.067(3) 0.008(2) 0.044(2) 0.0002(18)
C35 0.039(2) 0.032(2) 0.048(3) -0.018(2) 0.033(2) -0.0193(19)
C36 0.0232(18) 0.032(2) 0.0261(19) -0.0111(16) 0.0147(15) -0.0097(16)
N1AC 0.0273(16) 0.0190(15) 0.0199(15) -0.0024(12) 0.0050(12) -0.0029(13)
C1AC 0.0209(17) 0.0202(18) 0.0190(17) 0.0035(14) 0.0057(13) 0.0023(14)
C2AC 0.029(2) 0.031(2) 0.029(2) 0.0007(17) 0.0002(16) -0.0121(17)
Cl1_1 0.0186(4) 0.0166(4) 0.0192(4) 0.0006(3) 0.0053(3) 0.0004(3)
O1_1 0.0317(15) 0.0567(19) 0.0175(13) 0.0039(13) -0.0039(11) -0.0160(14)
O2_1 0.0202(13) 0.0373(16) 0.0343(15) 0.0071(13) 0.0004(11) -0.0104(11)
O3_1 0.072(2) 0.0217(15) 0.083(3) 0.0077(16) 0.040(2) 0.0174(16)
O4_1 0.0314(14) 0.0356(15) 0.0192(12) -0.0051(11) 0.0111(11) -0.0066(12)
Cl1_2 0.0285(7) 0.0316(9) 0.0318(8) -0.0086(6) 0.0173(5) -0.0140(6)
O1_2 0.0296(18) 0.035(2) 0.033(2) -0.0142(16) -0.0007(15) 0.0038(15)
O2_2 0.026(2) 0.044(3) 0.080(3) -0.023(2) -0.0009(19) 0.008(2)
O3_2 0.035(2) 0.027(2) 0.039(3) -0.0113(19) 0.0116(18) -0.0086(17)
O4_2 0.086(3) 0.077(3) 0.051(2) -0.006(2) 0.038(2) -0.045(3)
Cl1_3 0.032(2) 0.032(2) 0.041(2) -0.008(2) 0.0142(19) -0.0111(19)
O1_3 0.041(5) 0.059(6) 0.045(5) -0.009(5) 0.023(4) -0.015(4)
O2_3 0.039(5) 0.037(6) 0.059(4) -0.029(4) 0.002(4) 0.006(5)
O3_3 0.035(4) 0.030(5) 0.033(5) -0.003(4) 0.013(4) -0.011(4)
O4_3 0.036(5) 0.038(4) 0.054(4) -0.005(4) 0.020(4) -0.017(4)

loop_
_atom_type_symbol
_atom_type_description
_atom_type_scat_dispersion_real
_atom_type_scat_dispersion_imag
_atom_type_scat_source
C C 0.0181 0.0091 'International Tables Vol C Tables 4.2.6.8 and 6.1.1.4'
H H 0.0000 0.0000 'International Tables Vol C Tables 4.2.6.8 and 6.1.1.4'
Cd Cd 0.1185 4.6533 'International Tables Vol C Tables 4.2.6.8 and 6.1.1.4'
Cl Cl 0.3639 0.7018 'International Tables Vol C Tables 4.2.6.8 and 6.1.1.4'
N N 0.0311 0.0180 'International Tables Vol C Tables 4.2.6.8 and 6.1.1.4'
O O 0.0492 0.0322 'International Tables Vol C Tables 4.2.6.8 and 6.1.1.4'

loop_
_geom_angle_atom_site_label_1
_geom_angle_atom_site_label_2
_geom_angle_atom_site_label_3
_geom_angle
_geom_angle_site_symmetry_1
_geom_angle_site_symmetry_3
N2 Cd1 N1 78.70(9) . .
N3 Cd1 N1 128.76(10) . .
N3 Cd1 N2 78.82(9) . .
N3 Cd1 N4 79.70(10) . .
N4 Cd1 N1 78.97(10) . .
N4 Cd1 N2 127.87(10) . .
N1AC Cd1 N1 94.72(11) . .
N1AC Cd1 N2 97.35(10) . .
N1AC Cd1 N3 133.48(11) . .
N1AC Cd1 N4 130.95(11) . .
C1 N1 Cd1 103.4(2) . .
C1 N1 C8 110.9(3) . .
C1 N1 C9 112.7(3) . .
C8 N1 Cd1 106.4(2) . .
C8 N1 C9 110.0(3) . .
C9 N1 Cd1 113.2(2) . .
C2 N2 Cd1 106.52(19) . .
C2 N2 C16 111.3(3) . .
C3 N2 Cd1 102.54(18) . .
C3 N2 C2 111.3(3) . .
C3 N2 C16 112.2(3) . .
C16 N2 Cd1 112.59(19) . .
C4 N3 Cd1 107.30(19) . .
C5 N3 Cd1 103.40(19) . .
C5 N3 C4 109.3(3) . .
C5 N3 C23 109.2(2) . .
C23 N3 Cd1 118.0(2) . .
C23 N3 C4 109.4(3) . .
C6 N4 Cd1 106.15(19) . .
C6 N4 C7 110.5(3) . .
C6 N4 C30 108.3(3) . .
C7 N4 Cd1 103.39(19) . .
C7 N4 C30 110.0(3) . .
C30 N4 Cd1 118.3(2) . .
N1 C1 H1A 109.1 . .
N1 C1 H1B 109.1 . .
N1 C1 C2 112.3(3) . .
H1A C1 H1B 107.9 . .
C2 C1 H1A 109.1 . .
C2 C1 H1B 109.1 . .
N2 C2 C1 112.8(3) . .
N2 C2 H2A 109.0 . .
N2 C2 H2B 109.0 . .
C1 C2 H2A 109.0 . .
C1 C2 H2B 109.0 . .
H2A C2 H2B 107.8 . .
N2 C3 H3A 109.1 . .
N2 C3 H3B 109.1 . .
N2 C3 C4 112.5(3) . .
H3A C3 H3B 107.8 . .
C4 C3 H3A 109.1 . .
C4 C3 H3B 109.1 . .
N3 C4 C3 112.1(3) . .
N3 C4 H4A 109.2 . .
N3 C4 H4B 109.2 . .
C3 C4 H4A 109.2 . .
C3 C4 H4B 109.2 . .
H4A C4 H4B 107.9 . .
N3 C5 H5A 109.0 . .
N3 C5 H5B 109.0 . .
N3 C5 C6 112.8(3) . .
H5A C5 H5B 107.8 . .
C6 C5 H5A 109.0 . .
C6 C5 H5B 109.0 . .
N4 C6 C5 113.4(3) . .
N4 C6 H6A 108.9 . .
N4 C6 H6B 108.9 . .
C5 C6 H6A 108.9 . .
C5 C6 H6B 108.9 . .
H6A C6 H6B 107.7 . .
N4 C7 H7A 109.3 . .
N4 C7 H7B 109.3 . .
N4 C7 C8 111.8(3) . .
H7A C7 H7B 107.9 . .
C8 C7 H7A 109.3 . .
C8 C7 H7B 109.3 . .
N1 C8 C7 112.4(3) . .
N1 C8 H8A 109.1 . .
N1 C8 H8B 109.1 . .
C7 C8 H8A 109.1 . .
C7 C8 H8B 109.1 . .
H8A C8 H8B 107.9 . .
N1 C9 H9A 108.5 . .
N1 C9 H9B 108.5 . .
H9A C9 H9B 107.5 . .
C10 C9 N1 114.9(3) . .
C10 C9 H9A 108.5 . .
C10 C9 H9B 108.5 . .
C11 C10 C9 121.0(3) . .
C11 C10 C15 118.5(3) . .
C15 C10 C9 120.5(3) . .
C10 C11 H11 119.6 . .
C12 C11 C10 120.8(4) . .
C12 C11 H11 119.6 . .
C11 C12 H12 119.9 . .
C11 C12 C13 120.3(4) . .
C13 C12 H12 119.9 . .
C12 C13 H13 120.2 . .
C14 C13 C12 119.6(4) . .
C14 C13 H13 120.2 . .
C13 C14 H14 119.9 . .
C13 C14 C15 120.3(4) . .
C15 C14 H14 119.9 . .
C10 C15 H15 119.8 . .
C14 C15 C10 120.5(3) . .
C14 C15 H15 119.8 . .
N2 C16 H16A 108.6 . .
N2 C16 H16B 108.6 . .
N2 C16 C17 114.6(3) . .
H16A C16 H16B 107.6 . .
C17 C16 H16A 108.6 . .
C17 C16 H16B 108.6 . .
C18 C17 C16 119.9(3) . .
C18 C17 C22 118.6(3) . .
C22 C17 C16 121.5(3) . .
C17 C18 H18 119.4 . .
C19 C18 C17 121.1(3) . .
C19 C18 H18 119.4 . .
C18 C19 H19 120.2 . .
C18 C19 C20 119.6(3) . .
C20 C19 H19 120.2 . .
C19 C20 H20 120.0 . .
C21 C20 C19 120.0(3) . .
C21 C20 H20 120.0 . .
C20 C21 H21 120.0 . .
C20 C21 C22 119.9(4) . .
C22 C21 H21 120.0 . .
C17 C22 H22 119.6 . .
C21 C22 C17 120.8(3) . .
C21 C22 H22 119.6 . .
N3 C23 H23A 109.1 . .
N3 C23 H23B 109.1 . .
N3 C23 C24 112.5(3) . .
H23A C23 H23B 107.8 . .
C24 C23 H23A 109.1 . .
C24 C23 H23B 109.1 . .
C25 C24 C23 119.0(3) . .
C29 C24 C23 121.9(3) . .
C29 C24 C25 119.0(3) . .
C24 C25 H25 119.6 . .
C26 C25 C24 120.7(3) . .
C26 C25 H25 119.6 . .
C25 C26 H26 120.2 . .
C25 C26 C27 119.6(3) . .
C27 C26 H26 120.2 . .
C26 C27 H27 120.1 . .
C28 C27 C26 119.8(3) . .
C28 C27 H27 120.1 . .
C27 C28 H28 119.9 . .
C29 C28 C27 120.3(3) . .
C29 C28 H28 119.9 . .
C24 C29 H29 119.7 . .
C28 C29 C24 120.5(3) . .
C28 C29 H29 119.7 . .
N4 C30 H30A 109.2 . .
N4 C30 H30B 109.2 . .
N4 C30 C31 111.8(3) . .
H30A C30 H30B 107.9 . .
C31 C30 H30A 109.2 . .
C31 C30 H30B 109.2 . .
C32 C31 C30 121.9(3) . .
C32 C31 C36 119.1(4) . .
C36 C31 C30 119.0(3) . .
C31 C32 H32 119.7 . .
C31 C32 C33 120.7(4) . .
C33 C32 H32 119.7 . .
C32 C33 H33 120.0 . .
C34 C33 C32 119.9(4) . .
C34 C33 H33 120.0 . .
C33 C34 H34 120.0 . .
C35 C34 C33 119.9(4) . .
C35 C34 H34 120.0 . .
C34 C35 H35 119.8 . .
C34 C35 C36 120.3(4) . .
C36 C35 H35 119.8 . .
C31 C36 C35 120.0(4) . .
C31 C36 H36 120.0 . .
C35 C36 H36 120.0 . .
C1AC N1AC Cd1 174.1(3) . .
N1AC C1AC C2AC 178.3(4) . .
C1AC C2AC H2AA 109.5 . .
C1AC C2AC H2AB 109.5 . .
C1AC C2AC H2AC 109.5 . .
H2AA C2AC H2AB 109.5 . .
H2AA C2AC H2AC 109.5 . .
H2AB C2AC H2AC 109.5 . .
O1_1 Cl1_1 O4_1 108.32(18) . .
O2_1 Cl1_1 O1_1 108.78(17) . .
O2_1 Cl1_1 O4_1 109.26(17) . .
O3_1 Cl1_1 O1_1 109.7(2) . .
O3_1 Cl1_1 O2_1 111.0(2) . .
O3_1 Cl1_1 O4_1 109.8(2) . .
O1_2 Cl1_2 O2_2 108.5(3) . .
O1_2 Cl1_2 O3_2 109.0(3) . .
O3_2 Cl1_2 O2_2 108.2(4) . .
O4_2 Cl1_2 O1_2 109.7(4) . .
O4_2 Cl1_2 O2_2 111.0(4) . .
O4_2 Cl1_2 O3_2 110.4(4) . .
O1_3 Cl1_3 O4_3 103.6(8) . .
O2_3 Cl1_3 O1_3 109.4(9) . .
O2_3 Cl1_3 O3_3 113.8(10) . .
O2_3 Cl1_3 O4_3 110.9(9) . .
O3_3 Cl1_3 O1_3 110.7(10) . .
O3_3 Cl1_3 O4_3 108.0(10) . .

loop_
_geom_bond_atom_site_label_1
_geom_bond_atom_site_label_2
_geom_bond_distance
_geom_bond_site_symmetry_2
Cd1 N1 2.370(3) .
Cd1 N2 2.363(3) .
Cd1 N3 2.338(3) .
Cd1 N4 2.344(3) .
Cd1 N1AC 2.232(3) .
N1 C1 1.481(4) .
N1 C8 1.490(4) .
N1 C9 1.510(4) .
N2 C2 1.484(4) .
N2 C3 1.482(4) .
N2 C16 1.504(4) .
N3 C4 1.496(4) .
N3 C5 1.490(4) .
N3 C23 1.496(4) .
N4 C6 1.490(4) .
N4 C7 1.498(4) .
N4 C30 1.502(4) .
C1 H1A 0.9900 .
C1 H1B 0.9900 .
C1 C2 1.528(5) .
C2 H2A 0.9900 .
C2 H2B 0.9900 .
C3 H3A 0.9900 .
C3 H3B 0.9900 .
C3 C4 1.517(5) .
C4 H4A 0.9900 .
C4 H4B 0.9900 .
C5 H5A 0.9900 .
C5 H5B 0.9900 .
C5 C6 1.516(5) .
C6 H6A 0.9900 .
C6 H6B 0.9900 .
C7 H7A 0.9900 .
C7 H7B 0.9900 .
C7 C8 1.528(5) .
C8 H8A 0.9900 .
C8 H8B 0.9900 .
C9 H9A 0.9900 .
C9 H9B 0.9900 .
C9 C10 1.509(5) .
C10 C11 1.394(5) .
C10 C15 1.402(5) .
C11 H11 0.9500 .
C11 C12 1.385(6) .
C12 H12 0.9500 .
C12 C13 1.390(6) .
C13 H13 0.9500 .
C13 C14 1.384(6) .
C14 H14 0.9500 .
C14 C15 1.392(5) .
C15 H15 0.9500 .
C16 H16A 0.9900 .
C16 H16B 0.9900 .
C16 C17 1.513(5) .
C17 C18 1.392(5) .
C17 C22 1.395(5) .
C18 H18 0.9500 .
C18 C19 1.390(5) .
C19 H19 0.9500 .
C19 C20 1.393(6) .
C20 H20 0.9500 .
C20 C21 1.386(6) .
C21 H21 0.9500 .
C21 C22 1.394(5) .
C22 H22 0.9500 .
C23 H23A 0.9900 .
C23 H23B 0.9900 .
C23 C24 1.502(5) .
C24 C25 1.394(5) .
C24 C29 1.391(5) .
C25 H25 0.9500 .
C25 C26 1.388(5) .
C26 H26 0.9500 .
C26 C27 1.393(6) .
C27 H27 0.9500 .
C27 C28 1.388(5) .
C28 H28 0.9500 .
C28 C29 1.382(5) .
C29 H29 0.9500 .
C30 H30A 0.9900 .
C30 H30B 0.9900 .
C30 C31 1.503(5) .
C31 C32 1.384(5) .
C31 C36 1.392(5) .
C32 H32 0.9500 .
C32 C33 1.392(6) .
C33 H33 0.9500 .
C33 C34 1.380(7) .
C34 H34 0.9500 .
C34 C35 1.380(8) .
C35 H35 0.9500 .
C35 C36 1.393(6) .
C36 H36 0.9500 .
N1AC C1AC 1.142(5) .
C1AC C2AC 1.455(5) .
C2AC H2AA 0.9800 .
C2AC H2AB 0.9800 .
C2AC H2AC 0.9800 .
Cl1_1 O1_1 1.440(3) .
Cl1_1 O2_1 1.436(3) .
Cl1_1 O3_1 1.424(3) .
Cl1_1 O4_1 1.441(3) .
Cl1_2 O1_2 1.443(4) .
Cl1_2 O2_2 1.460(5) .
Cl1_2 O3_2 1.456(5) .
Cl1_2 O4_2 1.428(5) .
Cl1_3 O1_3 1.450(11) .
Cl1_3 O2_3 1.415(11) .
Cl1_3 O3_3 1.422(11) .
Cl1_3 O4_3 1.489(11) .
